data_7240116
loop_
_publ_author_name
'Liu, Xinfang'
'Du, Liyong'
'Li, Rongfang'
'Ma, Ningning'
'You, Mengdi'
'Feng, Xun'

_publ_section_title
;
 Different Effect in the Selective Detection of Aniline and Fe3+ by
 Lanthanide-Based Coordination Polymers Containing Multiple Reactive Sites
;
_journal_name_full CrystEngComm
_journal_paper_doi 10.1039/D0CE00238K
_journal_year 2020
_chemical_formula_moiety 'C14 H14 N O10 Tb, H2 O'
_chemical_formula_sum 'C14 H16 N O11 Tb'
_chemical_formula_weight 533.20
_space_group_crystal_system monoclinic
_space_group_IT_number 14
_space_group_name_Hall '-P 2ybc'
_space_group_name_H-M_alt 'P 1 21/c 1'
_atom_sites_solution_hydrogens mixed
_atom_sites_solution_primary iterative
_audit_creation_date 2019-11-01
_audit_creation_method
;
Olex2 1.2-alpha
(compiled 2018.07.26 svn.r3523 for OlexSys, GUI svn.r5532)
;
_audit_update_record
;
2019-11-01 deposited with the CCDC.	2020-03-11 downloaded from the CCDC.
;
_cell_angle_alpha 90
_cell_angle_beta 114.000(6)
_cell_angle_gamma 90
_cell_formula_units_Z 4
_cell_length_a 12.4886(7)
_cell_length_b 14.0071(6)
_cell_length_c 10.8593(6)
_cell_measurement_reflns_used 6949
_cell_measurement_temperature 287.86(10)
_cell_measurement_theta_max 28.5520
_cell_measurement_theta_min 4.0210
_cell_volume 1735.38(18)
_computing_cell_refinement 'CrysAlisPro 1.171.38.41r (Rigaku OD, 2015)'
_computing_data_collection 'CrysAlisPro 1.171.38.41r (Rigaku OD, 2015)'
_computing_data_reduction 'CrysAlisPro 1.171.38.41r (Rigaku OD, 2015)'
_computing_molecular_graphics 'Olex2 (Dolomanov et al., 2009)'
_computing_publication_material 'Olex2 (Dolomanov et al., 2009)'
_computing_structure_refinement 'ShelXL (Sheldrick, 2015)'
_computing_structure_solution 'olex2.solve (Bourhis et al., 2015)'
_diffrn_ambient_environment air
_diffrn_ambient_temperature 287.86(10)
_diffrn_detector 'CCD plate'
_diffrn_detector_area_resol_mean 8.0584
_diffrn_detector_type EosS2
_diffrn_measured_fraction_theta_full 0.999
_diffrn_measured_fraction_theta_max 0.862
_diffrn_measurement_details
;
List of Runs (angles in degrees, time in seconds):

  # Type    Start    End  Width  t~exp~   \w     \q     \k     \f   Frames
#--------------------------------------------------------------------------
  1  \w     11.00  83.00   1.00    4.67    --   16.78  57.00  60.00   72
  2  \w    -20.00   6.00   1.00    4.67    --  -15.84 -77.00  60.00   26
  3  \w    -46.00  86.00   1.00    4.67    --   16.78   0.00-150.00  132
  4  \w    -62.00 -20.00   1.00    4.67    --  -15.84 112.00 -87.00   42
  5  \w    -80.00   6.00   1.00    4.67    --  -15.84 -77.00-180.00   86
;
_diffrn_measurement_device 'four-circle diffractometer'
_diffrn_measurement_device_type 'SuperNova, Single source at offset, EosS2'
_diffrn_measurement_method '\w scans'
_diffrn_orient_matrix_type 'CrysAlisPro convention (1999,Acta A55,543-557)'
_diffrn_orient_matrix_UB_11 0.0296433000
_diffrn_orient_matrix_UB_12 0.0347361000
_diffrn_orient_matrix_UB_13 -0.0220050000
_diffrn_orient_matrix_UB_21 -0.0390357000
_diffrn_orient_matrix_UB_22 0.0356253000
_diffrn_orient_matrix_UB_23 0.0035000000
_diffrn_orient_matrix_UB_31 0.0382837000
_diffrn_orient_matrix_UB_32 0.0093794000
_diffrn_orient_matrix_UB_33 0.0679552000
_diffrn_radiation_monochromator mirror
_diffrn_radiation_probe x-ray
_diffrn_radiation_type MoK\a
_diffrn_radiation_wavelength 0.71073
_diffrn_reflns_av_R_equivalents 0.0489
_diffrn_reflns_av_unetI/netI 0.0487
_diffrn_reflns_Laue_measured_fraction_full 0.999
_diffrn_reflns_Laue_measured_fraction_max 0.862
_diffrn_reflns_limit_h_max 16
_diffrn_reflns_limit_h_min -13
_diffrn_reflns_limit_k_max 16
_diffrn_reflns_limit_k_min -18
_diffrn_reflns_limit_l_max 9
_diffrn_reflns_limit_l_min -14
_diffrn_reflns_number 13596
_diffrn_reflns_point_group_measured_fraction_full 0.999
_diffrn_reflns_point_group_measured_fraction_max 0.862
_diffrn_reflns_theta_full 26.000
_diffrn_reflns_theta_max 29.284
_diffrn_reflns_theta_min 3.413
_diffrn_source 'micro-focus sealed X-ray tube'
_diffrn_source_type 'SuperNova (Mo) X-ray Source'
_exptl_absorpt_coefficient_mu 4.137
_exptl_absorpt_correction_T_max 1.00000
_exptl_absorpt_correction_T_min 0.44057
_exptl_absorpt_correction_type multi-scan
_exptl_absorpt_process_details
;
CrysAlisPro 1.171.38.41r (Rigaku Oxford Diffraction, 2015)
Empirical absorption correction using spherical harmonics,
 implemented in SCALE3 ABSPACK scaling algorithm.
;
_exptl_crystal_colour colourless
_exptl_crystal_colour_primary colourless
_exptl_crystal_density_diffrn 2.041
_exptl_crystal_description block
_exptl_crystal_F_000 1040
_exptl_crystal_size_max 0.21
_exptl_crystal_size_mid 0.2
_exptl_crystal_size_min 0.18
_refine_diff_density_max 1.411
_refine_diff_density_min -1.525
_refine_diff_density_rms 0.146
_refine_ls_extinction_method none
_refine_ls_goodness_of_fit_ref 1.048
_refine_ls_hydrogen_treatment constr
_refine_ls_matrix_type full
_refine_ls_number_parameters 250
_refine_ls_number_reflns 4082
_refine_ls_number_restraints 0
_refine_ls_restrained_S_all 1.048
_refine_ls_R_factor_all 0.0407
_refine_ls_R_factor_gt 0.0349
_refine_ls_shift/su_max 0.002
_refine_ls_shift/su_mean 0.000
_refine_ls_structure_factor_coef Fsqd
_refine_ls_weighting_details 'w=1/[\s^2^(Fo^2^)+(0.0307P)^2^+2.6416P] where P=(Fo^2^+2Fc^2^)/3'
_refine_ls_weighting_scheme calc
_refine_ls_wR_factor_gt 0.0772
_refine_ls_wR_factor_ref 0.0805
_reflns_Friedel_coverage 0.000
_reflns_number_gt 3596
_reflns_number_total 4082
_reflns_threshold_expression 'I > 2\s(I)'
_cod_data_source_file d0ce00238k2.cif
_cod_data_source_block lxf-tb-l6_sq
_cod_original_cell_volume 1735.38(17)
_cod_database_code 7240116
_shelx_shelxl_version_number 2014/7
_shelx_space_group_comment
;
The symmetry employed for this shelxl refinement is uniquely defined
by the following loop, which should always be used as a source of
symmetry information in preference to the above space-group names.
They are only intended as comments.
;
_shelx_estimated_absorpt_t_max 0.523
_shelx_estimated_absorpt_t_min 0.477
_reflns_odcompleteness_completeness 99.73
_reflns_odcompleteness_iscentric 1
_reflns_odcompleteness_theta 26.32
_olex2_refinement_description
;
1. Fixed Uiso
 At 1.2 times of:
  All C(H) groups
 At 1.5 times of:
  All O(H,H) groups
2.a Riding coordinates:
 O7(H7A,H7B)
2.b Free rotating group:
 O11(H11A,H11B)
2.c Rotating group:
 O8(H8A,H8B), O9(H9A,H9B), O10(H10A,H10B)
2.d Aromatic/amide H refined with riding coordinates:
 C3(H3), C4(H4), C6(H6), C7(H7), C9(H9), C10(H10)
;
_platon_squeeze_void_probe_radius 1.20
_olex2_submission_special_instructions 'No special instructions were received'
_oxdiff_exptl_absorpt_empirical_details
;
Empirical correction (ABSPACK) includes:
- Absorption correction using spherical harmonics
- Frame scaling
;
_oxdiff_exptl_absorpt_empirical_full_max 1.819
_oxdiff_exptl_absorpt_empirical_full_min 0.791

loop_
_space_group_symop_operation_xyz
'x, y, z'
'-x, y+1/2, -z+1/2'
'-x, -y, -z'
'x, -y-1/2, z-1/2'

loop_
_atom_site_label
_atom_site_type_symbol
_atom_site_fract_x
_atom_site_fract_y
_atom_site_fract_z
_atom_site_U_iso_or_equiv
_atom_site_adp_type
_atom_site_occupancy
_atom_site_site_symmetry_order
_atom_site_calc_flag
_atom_site_refinement_flags_posn
_atom_site_refinement_flags_adp
_atom_site_refinement_flags_occupancy
_atom_site_disorder_assembly
_atom_site_disorder_group
Tb1 Tb 0.82637(2) 0.34043(2) 0.97008(2) 0.01736(8) Uani 1 1 d . . . . .
O1 O -0.0149(3) 0.2667(2) 0.1690(3) 0.0274(7) Uani 1 1 d . . . . .
O2 O 0.0070(3) 0.4184(3) 0.1353(3) 0.0377(9) Uani 1 1 d . . . . .
O3 O 0.5410(3) 0.3524(3) 0.5587(3) 0.0370(9) Uani 1 1 d . . . . .
O4 O 0.7072(3) 0.3372(2) 0.7396(3) 0.0274(8) Uani 1 1 d . . . . .
O5 O 0.6364(3) 0.3908(3) 1.2383(3) 0.0333(8) Uani 1 1 d . . . . .
O6 O 0.7713(3) 0.3756(2) 1.1534(3) 0.0257(7) Uani 1 1 d . . . . .
O7 O 0.7396(3) 0.1928(2) 0.9932(3) 0.0330(8) Uani 1 1 d . . . . .
H7A H 0.7512 0.1849 1.0752 0.050 Uiso 1 1 d R . . . .
H7B H 0.7092 0.1537 0.9250 0.050 Uiso 1 1 d R . . . .
O8 O 0.9034(3) 0.2039(2) 0.8950(3) 0.0270(7) Uani 1 1 d . . . . .
H8A H 0.9333 0.1637 0.9602 0.041 Uiso 1 1 d GR . . . .
H8B H 0.9620 0.2211 0.8776 0.041 Uiso 1 1 d GR . . . .
O9 O 0.9515(3) 0.3893(3) 0.8526(3) 0.0347(8) Uani 1 1 d . . . . .
H9A H 0.9756 0.3347 0.8095 0.052 Uiso 1 1 d GR . . . .
H9B H 0.9654 0.4508 0.8618 0.052 Uiso 1 1 d GR . . . .
O10 O 0.7923(3) 0.5129(2) 0.9298(3) 0.0310(8) Uani 1 1 d . . . . .
H10A H 0.8546 0.5400 0.9302 0.046 Uiso 1 1 d GR . . . .
H10B H 0.7828 0.5394 0.9965 0.046 Uiso 1 1 d GR . . . .
O11 O 0.5818(3) 0.5871(3) 0.7259(3) 0.0388(9) Uani 1 1 d . . . . .
H11A H 0.6239 0.5517 0.7913 0.058 Uiso 1 1 d G . . . .
H11B H 0.5153 0.5881 0.7301 0.058 Uiso 1 1 d G . . . .
N1 N 0.6127(3) 0.3704(3) 0.9057(3) 0.0183(7) Uani 1 1 d . . . . .
C1 C 0.0401(4) 0.3434(3) 0.2082(4) 0.0221(10) Uani 1 1 d . . . . .
C2 C 0.1436(4) 0.3488(3) 0.3405(4) 0.0200(9) Uani 1 1 d . . . . .
C3 C 0.1716(4) 0.2712(3) 0.4262(4) 0.0274(10) Uani 1 1 d . . . . .
H3 H 0.1295 0.2147 0.3982 0.033 Uiso 1 1 calc R . . . .
C4 C 0.2614(4) 0.2765(3) 0.5530(4) 0.0283(11) Uani 1 1 d . . . . .
H4 H 0.2791 0.2237 0.6096 0.034 Uiso 1 1 calc R . . . .
C5 C 0.3251(4) 0.3592(3) 0.5966(4) 0.0205(9) Uani 1 1 d . . . . .
C6 C 0.3000(4) 0.4374(3) 0.5100(4) 0.0273(10) Uani 1 1 d . . . . .
H6 H 0.3445 0.4929 0.5370 0.033 Uiso 1 1 calc R . . . .
C7 C 0.2083(4) 0.4322(3) 0.3836(4) 0.0257(10) Uani 1 1 d . . . . .
H7 H 0.1900 0.4852 0.3271 0.031 Uiso 1 1 calc R . . . .
C8 C 0.4151(4) 0.3662(3) 0.7377(4) 0.0194(9) Uani 1 1 d . . . . .
C9 C 0.3760(4) 0.3727(4) 0.8401(4) 0.0296(11) Uani 1 1 d . . . . .
H9 H 0.2959 0.3729 0.8187 0.035 Uiso 1 1 calc R . . . .
C10 C 0.4541(4) 0.3788(4) 0.9730(4) 0.0302(11) Uani 1 1 d . . . . .
H10 H 0.4278 0.3829 1.0416 0.036 Uiso 1 1 calc R . . . .
C11 C 0.5719(4) 0.3787(3) 1.0018(4) 0.0187(9) Uani 1 1 d . . . . .
C12 C 0.5367(4) 0.3638(3) 0.7760(4) 0.0171(8) Uani 1 1 d . . . . .
C13 C 0.6664(4) 0.3820(3) 1.1437(4) 0.0202(9) Uani 1 1 d . . . . .
C14 C 0.5969(4) 0.3509(3) 0.6813(4) 0.0226(10) Uani 1 1 d . . . . .

loop_
_atom_site_aniso_label
_atom_site_aniso_U_11
_atom_site_aniso_U_22
_atom_site_aniso_U_33
_atom_site_aniso_U_23
_atom_site_aniso_U_13
_atom_site_aniso_U_12
Tb1 0.01228(12) 0.02504(13) 0.01177(11) 0.00197(7) 0.00182(8) 0.00030(8)
O1 0.0239(18) 0.0321(18) 0.0168(15) -0.0039(13) -0.0015(13) 0.0002(14)
O2 0.028(2) 0.041(2) 0.0258(17) 0.0112(15) -0.0080(15) -0.0084(16)
O3 0.030(2) 0.067(3) 0.0097(15) -0.0018(14) 0.0030(14) 0.0040(17)
O4 0.0195(18) 0.046(2) 0.0168(16) 0.0024(13) 0.0073(14) 0.0049(14)
O5 0.033(2) 0.054(2) 0.0118(15) -0.0004(14) 0.0083(14) 0.0132(17)
O6 0.0182(17) 0.0381(19) 0.0146(15) 0.0007(13) 0.0004(13) 0.0030(14)
O7 0.048(2) 0.0308(18) 0.0303(18) -0.0023(14) 0.0263(17) -0.0087(17)
O8 0.0224(18) 0.0393(19) 0.0215(16) -0.0027(14) 0.0110(13) 0.0004(15)
O9 0.034(2) 0.034(2) 0.041(2) 0.0074(16) 0.0217(17) 0.0047(17)
O10 0.0289(19) 0.0293(18) 0.0335(18) 0.0018(14) 0.0113(15) -0.0011(15)
O11 0.028(2) 0.055(2) 0.0274(18) 0.0084(16) 0.0046(16) 0.0109(18)
N1 0.0165(19) 0.0254(19) 0.0115(16) -0.0014(13) 0.0043(14) -0.0010(15)
C1 0.013(2) 0.039(3) 0.0101(19) 0.0009(17) 0.0004(17) -0.0019(18)
C2 0.014(2) 0.031(2) 0.012(2) 0.0010(16) 0.0011(17) 0.0010(17)
C3 0.023(3) 0.023(2) 0.024(2) 0.0012(18) -0.0022(19) -0.0048(19)
C4 0.026(3) 0.024(2) 0.024(2) 0.0075(18) 0.000(2) 0.0012(19)
C5 0.013(2) 0.028(2) 0.016(2) -0.0007(16) 0.0021(17) 0.0037(17)
C6 0.027(3) 0.026(2) 0.020(2) -0.0003(18) 0.0001(19) -0.0064(19)
C7 0.025(3) 0.028(2) 0.017(2) 0.0052(17) 0.0019(18) -0.0033(19)
C8 0.018(2) 0.024(2) 0.0136(19) 0.0014(16) 0.0038(17) -0.0003(17)
C9 0.014(2) 0.054(3) 0.020(2) 0.002(2) 0.0071(19) 0.002(2)
C10 0.022(3) 0.054(3) 0.017(2) 0.003(2) 0.0108(19) 0.005(2)
C11 0.020(2) 0.025(2) 0.0080(18) -0.0015(15) 0.0031(16) 0.0023(18)
C12 0.014(2) 0.022(2) 0.0107(19) 0.0028(15) 0.0008(16) -0.0003(17)
C13 0.023(2) 0.024(2) 0.0106(19) -0.0006(16) 0.0044(17) 0.0073(18)
C14 0.024(3) 0.029(2) 0.015(2) 0.0009(16) 0.0072(19) 0.0008(18)

loop_
_atom_type_symbol
_atom_type_description
_atom_type_scat_dispersion_real
_atom_type_scat_dispersion_imag
_atom_type_scat_source
C C 0.0033 0.0016 'International Tables Vol C Tables 4.2.6.8 and 6.1.1.4'
H H 0.0000 0.0000 'International Tables Vol C Tables 4.2.6.8 and 6.1.1.4'
N N 0.0061 0.0033 'International Tables Vol C Tables 4.2.6.8 and 6.1.1.4'
O O 0.0106 0.0060 'International Tables Vol C Tables 4.2.6.8 and 6.1.1.4'
Tb Tb -0.1723 4.1537 'International Tables Vol C Tables 4.2.6.8 and 6.1.1.4'

loop_
_geom_angle_atom_site_label_1
_geom_angle_atom_site_label_2
_geom_angle_atom_site_label_3
_geom_angle
_geom_angle_site_symmetry_1
_geom_angle_site_symmetry_3
_geom_angle_publ_flag
O1 Tb1 O2 52.26(11) 1_656 1_656 ?
O1 Tb1 N1 134.02(11) 1_656 . ?
O1 Tb1 C1 25.87(11) 1_656 1_656 ?
O2 Tb1 N1 132.64(12) 1_656 . ?
O2 Tb1 C1 26.48(11) 1_656 1_656 ?
O4 Tb1 O1 149.21(10) . 1_656 ?
O4 Tb1 O2 140.91(11) . 1_656 ?
O4 Tb1 O6 128.20(11) . . ?
O4 Tb1 O7 88.69(12) . . ?
O4 Tb1 O8 77.97(10) . . ?
O4 Tb1 O9 73.42(12) . . ?
O4 Tb1 O10 80.78(11) . . ?
O4 Tb1 N1 63.98(11) . . ?
O4 Tb1 C1 157.23(12) . 1_656 ?
O6 Tb1 O1 76.19(10) . 1_656 ?
O6 Tb1 O2 78.13(12) . 1_656 ?
O6 Tb1 O8 136.48(11) . . ?
O6 Tb1 O9 145.11(12) . . ?
O6 Tb1 O10 81.91(11) . . ?
O6 Tb1 N1 64.27(11) . . ?
O6 Tb1 C1 74.06(12) . 1_656 ?
O7 Tb1 O1 77.60(12) . 1_656 ?
O7 Tb1 O2 128.24(11) . 1_656 ?
O7 Tb1 O6 78.24(11) . . ?
O7 Tb1 O8 67.23(12) . . ?
O7 Tb1 O9 134.31(11) . . ?
O7 Tb1 O10 144.42(12) . . ?
O7 Tb1 N1 72.40(12) . . ?
O7 Tb1 C1 102.33(12) . 1_656 ?
O8 Tb1 O1 71.32(10) . 1_656 ?
O8 Tb1 O2 102.76(12) . 1_656 ?
O8 Tb1 O9 68.04(11) . . ?
O8 Tb1 O10 141.03(11) . . ?
O8 Tb1 N1 124.18(11) . . ?
O8 Tb1 C1 87.90(12) . 1_656 ?
O9 Tb1 O1 96.62(11) . 1_656 ?
O9 Tb1 O2 71.00(12) . 1_656 ?
O9 Tb1 N1 129.23(11) . . ?
O9 Tb1 C1 84.81(12) . 1_656 ?
O10 Tb1 O1 125.53(11) . 1_656 ?
O10 Tb1 O2 74.81(11) . 1_656 ?
O10 Tb1 O9 74.77(11) . . ?
O10 Tb1 N1 72.43(11) . . ?
O10 Tb1 C1 100.16(12) . 1_656 ?
N1 Tb1 C1 138.25(12) . 1_656 ?
C1 O1 Tb1 94.2(3) . 1_454 ?
C1 O2 Tb1 93.2(3) . 1_454 ?
C14 O4 Tb1 128.2(3) . . ?
C13 O6 Tb1 125.2(2) . . ?
Tb1 O7 H7A 109.4 . . ?
Tb1 O7 H7B 120.8 . . ?
H7A O7 H7B 129.5 . . ?
Tb1 O8 H8A 109.6 . . ?
Tb1 O8 H8B 110.0 . . ?
H8A O8 H8B 104.0 . . ?
Tb1 O9 H9A 113.6 . . ?
Tb1 O9 H9B 110.4 . . ?
H9A O9 H9B 136.0 . . ?
Tb1 O10 H10A 109.9 . . ?
Tb1 O10 H10B 110.2 . . ?
H10A O10 H10B 103.8 . . ?
H11A O11 H11B 104.6 . . ?
C11 N1 Tb1 119.8(3) . . ?
C11 N1 C12 119.5(4) . . ?
C12 N1 Tb1 120.0(3) . . ?
O1 C1 Tb1 60.0(2) . 1_454 ?
O1 C1 O2 120.0(4) . . ?
O1 C1 C2 120.7(4) . . ?
O2 C1 Tb1 60.3(2) . 1_454 ?
O2 C1 C2 119.3(4) . . ?
C2 C1 Tb1 173.6(3) . 1_454 ?
C3 C2 C1 119.4(4) . . ?
C3 C2 C7 118.8(4) . . ?
C7 C2 C1 121.6(4) . . ?
C2 C3 H3 119.7 . . ?
C4 C3 C2 120.7(4) . . ?
C4 C3 H3 119.7 . . ?
C3 C4 H4 119.6 . . ?
C5 C4 C3 120.8(4) . . ?
C5 C4 H4 119.6 . . ?
C4 C5 C6 119.3(4) . . ?
C4 C5 C8 119.9(4) . . ?
C6 C5 C8 120.7(4) . . ?
C5 C6 H6 120.2 . . ?
C7 C6 C5 119.7(4) . . ?
C7 C6 H6 120.2 . . ?
C2 C7 H7 119.6 . . ?
C6 C7 C2 120.7(4) . . ?
C6 C7 H7 119.6 . . ?
C9 C8 C5 117.7(4) . . ?
C9 C8 C12 117.1(4) . . ?
C12 C8 C5 125.2(4) . . ?
C8 C9 H9 119.6 . . ?
C10 C9 C8 120.9(4) . . ?
C10 C9 H9 119.6 . . ?
C9 C10 H10 120.8 . . ?
C11 C10 C9 118.4(4) . . ?
C11 C10 H10 120.8 . . ?
N1 C11 C10 122.3(4) . . ?
N1 C11 C13 114.2(4) . . ?
C10 C11 C13 123.4(4) . . ?
N1 C12 C8 121.9(4) . . ?
N1 C12 C14 112.7(4) . . ?
C8 C12 C14 125.4(4) . . ?
O5 C13 O6 126.0(4) . . ?
O5 C13 C11 118.4(4) . . ?
O6 C13 C11 115.5(4) . . ?
O3 C14 O4 124.4(4) . . ?
O3 C14 C12 121.0(4) . . ?
O4 C14 C12 114.6(4) . . ?

loop_
_geom_bond_atom_site_label_1
_geom_bond_atom_site_label_2
_geom_bond_distance
_geom_bond_site_symmetry_2
_geom_bond_publ_flag
Tb1 O1 2.485(3) 1_656 ?
Tb1 O2 2.492(3) 1_656 ?
Tb1 O4 2.334(3) . ?
Tb1 O6 2.407(3) . ?
Tb1 O7 2.395(3) . ?
Tb1 O8 2.426(3) . ?
Tb1 O9 2.482(3) . ?
Tb1 O10 2.461(3) . ?
Tb1 N1 2.503(4) . ?
Tb1 C1 2.864(4) 1_656 ?
O1 Tb1 2.485(3) 1_454 ?
O1 C1 1.253(5) . ?
O2 Tb1 2.492(3) 1_454 ?
O2 C1 1.279(5) . ?
O3 C14 1.227(5) . ?
O4 C14 1.274(6) . ?
O5 C13 1.235(5) . ?
O6 C13 1.274(5) . ?
O7 H7A 0.8500 . ?
O7 H7B 0.8737 . ?
O8 H8A 0.8616 . ?
O8 H8B 0.8604 . ?
O9 H9A 1.0048 . ?
O9 H9B 0.8762 . ?
O10 H10A 0.8644 . ?
O10 H10B 0.8642 . ?
O11 H11A 0.8502 . ?
O11 H11B 0.8493 . ?
N1 C11 1.339(5) . ?
N1 C12 1.344(5) . ?
C1 Tb1 2.864(4) 1_454 ?
C1 C2 1.493(6) . ?
C2 C3 1.381(6) . ?
C2 C7 1.389(6) . ?
C3 H3 0.9300 . ?
C3 C4 1.380(6) . ?
C4 H4 0.9300 . ?
C4 C5 1.375(6) . ?
C5 C6 1.395(6) . ?
C5 C8 1.490(6) . ?
C6 H6 0.9300 . ?
C6 C7 1.386(6) . ?
C7 H7 0.9300 . ?
C8 C9 1.388(6) . ?
C8 C12 1.403(6) . ?
C9 H9 0.9300 . ?
C9 C10 1.377(6) . ?
C10 H10 0.9300 . ?
C10 C11 1.375(6) . ?
C11 C13 1.513(6) . ?
C12 C14 1.512(6) . ?

loop_
_geom_hbond_atom_site_label_D
_geom_hbond_atom_site_label_H
_geom_hbond_atom_site_label_A
_geom_hbond_distance_DH
_geom_hbond_distance_HA
_geom_hbond_distance_DA
_geom_hbond_angle_DHA
_geom_hbond_site_symmetry_A
O7 H7A O4 0.85 2.09 2.896(4) 157.2 4_566
O7 H7B O5 0.87 1.96 2.791(4) 159.4 4_565
O9 H9B O2 0.88 1.86 2.735(5) 174.6 3_666
O11 H11A O10 0.85 2.10 2.857(5) 148.0 .

loop_
_geom_torsion_atom_site_label_1
_geom_torsion_atom_site_label_2
_geom_torsion_atom_site_label_3
_geom_torsion_atom_site_label_4
_geom_torsion
_geom_torsion_site_symmetry_1
_geom_torsion_site_symmetry_2
_geom_torsion_site_symmetry_3
_geom_torsion_site_symmetry_4
_geom_torsion_publ_flag
Tb1 O1 C1 O2 -6.5(5) 1_454 . . . ?
Tb1 O1 C1 C2 172.6(4) 1_454 . . . ?
Tb1 O2 C1 O1 6.5(5) 1_454 . . . ?
Tb1 O2 C1 C2 -172.6(4) 1_454 . . . ?
Tb1 O4 C14 O3 176.5(3) . . . . ?
Tb1 O4 C14 C12 -4.7(5) . . . . ?
Tb1 O6 C13 O5 172.6(3) . . . . ?
Tb1 O6 C13 C11 -7.6(5) . . . . ?
Tb1 N1 C11 C10 -168.7(4) . . . . ?
Tb1 N1 C11 C13 8.0(5) . . . . ?
Tb1 N1 C12 C8 170.5(3) . . . . ?
Tb1 N1 C12 C14 -7.7(5) . . . . ?
O1 C1 C2 C3 -6.5(7) . . . . ?
O1 C1 C2 C7 177.7(4) . . . . ?
O2 C1 C2 C3 172.7(5) . . . . ?
O2 C1 C2 C7 -3.2(7) . . . . ?
N1 C11 C13 O5 179.1(4) . . . . ?
N1 C11 C13 O6 -0.7(6) . . . . ?
N1 C12 C14 O3 -173.3(4) . . . . ?
N1 C12 C14 O4 7.8(5) . . . . ?
C1 C2 C3 C4 -175.3(4) . . . . ?
C1 C2 C7 C6 176.3(4) . . . . ?
C2 C3 C4 C5 -0.1(8) . . . . ?
C3 C2 C7 C6 0.4(7) . . . . ?
C3 C4 C5 C6 -1.5(7) . . . . ?
C3 C4 C5 C8 174.9(4) . . . . ?
C4 C5 C6 C7 2.6(7) . . . . ?
C4 C5 C8 C9 -71.6(6) . . . . ?
C4 C5 C8 C12 106.4(5) . . . . ?
C5 C6 C7 C2 -2.1(7) . . . . ?
C5 C8 C9 C10 179.6(5) . . . . ?
C5 C8 C12 N1 -179.9(4) . . . . ?
C5 C8 C12 C14 -1.9(7) . . . . ?
C6 C5 C8 C9 104.9(5) . . . . ?
C6 C5 C8 C12 -77.1(6) . . . . ?
C7 C2 C3 C4 0.7(7) . . . . ?
C8 C5 C6 C7 -173.8(4) . . . . ?
C8 C9 C10 C11 0.2(8) . . . . ?
C8 C12 C14 O3 8.6(7) . . . . ?
C8 C12 C14 O4 -170.3(4) . . . . ?
C9 C8 C12 N1 -1.9(6) . . . . ?
C9 C8 C12 C14 176.1(4) . . . . ?
C9 C10 C11 N1 -1.7(7) . . . . ?
C9 C10 C11 C13 -178.1(5) . . . . ?
C10 C11 C13 O5 -4.3(7) . . . . ?
C10 C11 C13 O6 175.9(4) . . . . ?
C11 N1 C12 C8 0.5(6) . . . . ?
C11 N1 C12 C14 -177.7(4) . . . . ?
C12 N1 C11 C10 1.3(7) . . . . ?
C12 N1 C11 C13 178.0(4) . . . . ?
C12 C8 C9 C10 1.5(7) . . . . ?

loop_
_platon_squeeze_void_nr
_platon_squeeze_void_average_x
_platon_squeeze_void_average_y
_platon_squeeze_void_average_z
_platon_squeeze_void_volume
_platon_squeeze_void_count_electrons
_platon_squeeze_void_content
1 0.000 0.000 0.000 78 15 ' '
2 1.000 0.500 0.500 78 15 ' '
